data_7053554
loop_
_publ_author_name
'Kutlescha, Kathrin'
'Irrgang, Torsten'
'Kempe, Rhett'

_publ_section_title
;
 An intermolecular C--C coupling reaction of iridium complexes
;
_journal_issue 9
_journal_name_full 'New Journal of Chemistry'
_journal_page_first 1954
_journal_paper_doi 10.1039/c0nj00158a
_journal_volume 34
_journal_year 2010
_chemical_formula_sum 'C28 H30 Ir N5'
_chemical_formula_weight 628.77
_chemical_name_systematic
;
 ?
;
_space_group_IT_number 2
_symmetry_cell_setting triclinic
_symmetry_space_group_name_Hall '-P 1'
_symmetry_space_group_name_H-M 'P -1'
_atom_sites_solution_hydrogens geom
_atom_sites_solution_primary direct
_atom_sites_solution_secondary difmap
_audit_creation_method SHELXL-97
_cell_angle_alpha 88.206(7)
_cell_angle_beta 80.191(6)
_cell_angle_gamma 89.069(7)
_cell_formula_units_Z 2
_cell_length_a 7.9017(4)
_cell_length_b 8.9335(6)
_cell_length_c 16.8930(10)
_cell_measurement_reflns_used all
_cell_measurement_temperature 193(2)
_cell_volume 1174.39(12)
_computing_cell_refinement X-AREA-STOE
_computing_data_collection X-AREA-STOE
_computing_data_reduction X-AREA-STOE
_computing_structure_refinement 'SHELXL-97 (Sheldrick, 1997)'
_computing_structure_solution SIR-92
_diffrn_ambient_temperature 193(2)
_diffrn_measured_fraction_theta_full 0.933
_diffrn_measured_fraction_theta_max 0.933
_diffrn_measurement_device_type STOE-IPDSII
_diffrn_measurement_method Omega-Scan
_diffrn_radiation_monochromator graphite
_diffrn_radiation_source 'fine-focus sealed tube'
_diffrn_radiation_type MoK\a
_diffrn_radiation_wavelength 0.71073
_diffrn_reflns_av_R_equivalents 0.0389
_diffrn_reflns_av_sigmaI/netI 0.0335
_diffrn_reflns_limit_h_max 9
_diffrn_reflns_limit_h_min -9
_diffrn_reflns_limit_k_max 10
_diffrn_reflns_limit_k_min -10
_diffrn_reflns_limit_l_max 20
_diffrn_reflns_limit_l_min -20
_diffrn_reflns_number 14137
_diffrn_reflns_theta_full 25.76
_diffrn_reflns_theta_max 25.76
_diffrn_reflns_theta_min 2.28
_exptl_absorpt_coefficient_mu 5.712
_exptl_absorpt_correction_T_max 0.7633
_exptl_absorpt_correction_T_min 0.2201
_exptl_absorpt_correction_type numerical
_exptl_crystal_colour brown
_exptl_crystal_density_diffrn 1.778
_exptl_crystal_density_method 'not measured'
_exptl_crystal_description plate
_exptl_crystal_F_000 620
_exptl_crystal_size_max 0.38
_exptl_crystal_size_mid 0.10
_exptl_crystal_size_min 0.05
_refine_diff_density_max 0.736
_refine_diff_density_min -1.080
_refine_diff_density_rms 0.104
_refine_ls_extinction_method none
_refine_ls_goodness_of_fit_ref 0.965
_refine_ls_hydrogen_treatment constr
_refine_ls_matrix_type full
_refine_ls_number_parameters 309
_refine_ls_number_reflns 4194
_refine_ls_number_restraints 0
_refine_ls_restrained_S_all 0.965
_refine_ls_R_factor_all 0.0252
_refine_ls_R_factor_gt 0.0200
_refine_ls_shift/su_max 0.001
_refine_ls_shift/su_mean 0.000
_refine_ls_structure_factor_coef Fsqd
_refine_ls_weighting_details 'calc w=1/[\s^2^(Fo^2^)+(0.0321P)^2^+0.0000P] where P=(Fo^2^+2Fc^2^)/3'
_refine_ls_weighting_scheme calc
_refine_ls_wR_factor_gt 0.0456
_refine_ls_wR_factor_ref 0.0487
_reflns_number_gt 3734
_reflns_number_total 4194
_reflns_threshold_expression >2sigma(I)
_cod_data_source_file c0nj00158a.txt
_cod_data_source_block ti92
_cod_original_sg_symbol_H-M p-1
_cod_database_code 7053554
_cell_measurement_2theta_min 3.30
_cell_measurement_2theta_max 52.10

loop_
_symmetry_equiv_pos_as_xyz
'x, y, z'
'-x, -y, -z'

loop_
_atom_site_label
_atom_site_type_symbol
_atom_site_fract_x
_atom_site_fract_y
_atom_site_fract_z
_atom_site_U_iso_or_equiv
_atom_site_adp_type
_atom_site_occupancy
_atom_site_symmetry_multiplicity
_atom_site_calc_flag
_atom_site_refinement_flags
Ir1 Ir -0.20921(2) 0.127813(14) 0.203734(8) 0.02175(5) Uani 1 1 d .
N1 N -0.2773(4) 0.1728(3) 0.32910(17) 0.0216(6) Uani 1 1 d .
N2 N -0.2342(4) 0.0451(3) 0.37115(17) 0.0207(6) Uani 1 1 d .
N3 N -0.1299(4) -0.1844(3) 0.38545(18) 0.0249(7) Uani 1 1 d .
N4 N -0.1329(4) -0.0710(3) 0.25121(17) 0.0247(7) Uani 1 1 d .
N5 N 0.1801(5) -0.3546(3) 0.1568(2) 0.0342(8) Uani 1 1 d .
C1 C -0.1613(5) -0.0772(4) 0.3324(2) 0.0211(7) Uani 1 1 d .
C2 C -0.3456(5) 0.2815(4) 0.3774(2) 0.0237(8) Uani 1 1 d .
C3 C -0.3765(5) 0.2616(4) 0.4623(2) 0.0261(8) Uani 1 1 d .
H3 H -0.4287 0.3422 0.4933 0.031 Uiso 1 1 calc R
C4 C -0.3359(5) 0.1330(4) 0.5028(2) 0.0222(7) Uani 1 1 d .
C5 C -0.2527(5) 0.0169(4) 0.4550(2) 0.0203(7) Uani 1 1 d .
C6 C -0.1855(5) -0.1299(4) 0.4610(2) 0.0227(7) Uani 1 1 d .
C7 C -0.3888(6) 0.4314(4) 0.3431(2) 0.0348(10) Uani 1 1 d .
H7A H -0.2832 0.4885 0.3264 0.052 Uiso 1 1 calc R
H7B H -0.4662 0.4863 0.3841 0.052 Uiso 1 1 calc R
H7C H -0.4453 0.4175 0.2966 0.052 Uiso 1 1 calc R
C8 C -0.3784(6) 0.1229(4) 0.5933(2) 0.0293(8) Uani 1 1 d .
H8A H -0.2781 0.1517 0.6161 0.044 Uiso 1 1 calc R
H8B H -0.4099 0.0198 0.6106 0.044 Uiso 1 1 calc R
H8C H -0.4749 0.1905 0.6120 0.044 Uiso 1 1 calc R
C9 C -0.1700(5) -0.2256(4) 0.5324(2) 0.0244(8) Uani 1 1 d .
C10 C -0.1373(5) -0.1694(4) 0.6042(2) 0.0284(8) Uani 1 1 d .
H10 H -0.1264 -0.0645 0.6089 0.034 Uiso 1 1 calc R
C11 C -0.1205(6) -0.2656(5) 0.6695(2) 0.0335(9) Uani 1 1 d .
H11 H -0.1009 -0.2254 0.7185 0.040 Uiso 1 1 calc R
C12 C -0.1323(6) -0.4195(5) 0.6631(3) 0.0390(10) Uani 1 1 d .
H12 H -0.1208 -0.4847 0.7074 0.047 Uiso 1 1 calc R
C13 C -0.1609(6) -0.4771(4) 0.5914(3) 0.0385(10) Uani 1 1 d .
H13 H -0.1677 -0.5824 0.5865 0.046 Uiso 1 1 calc R
C14 C -0.1796(6) -0.3821(4) 0.5263(2) 0.0323(9) Uani 1 1 d .
H14 H -0.1991 -0.4232 0.4775 0.039 Uiso 1 1 calc R
C15 C -0.0657(5) -0.2094(4) 0.2130(2) 0.0258(8) Uani 1 1 d .
H15A H -0.1103 -0.2166 0.1620 0.031 Uiso 1 1 calc R
H15B H -0.1123 -0.2949 0.2483 0.031 Uiso 1 1 calc R
C16 C 0.1273(5) -0.2269(4) 0.1949(2) 0.0239(8) Uani 1 1 d .
C17 C 0.2431(6) -0.1256(4) 0.2145(2) 0.0323(9) Uani 1 1 d .
H17 H 0.2030 -0.0362 0.2409 0.039 Uiso 1 1 calc R
C18 C 0.4165(7) -0.1551(6) 0.1958(3) 0.0456(11) Uani 1 1 d .
H18 H 0.4975 -0.0863 0.2087 0.055 Uiso 1 1 calc R
C19 C 0.4710(7) -0.2866(6) 0.1577(3) 0.0505(13) Uani 1 1 d .
H19 H 0.5897 -0.3111 0.1446 0.061 Uiso 1 1 calc R
C20 C 0.3485(7) -0.3806(5) 0.1394(3) 0.0461(12) Uani 1 1 d .
H20 H 0.3863 -0.4701 0.1125 0.055 Uiso 1 1 calc R
C21 C -0.3854(6) 0.2800(4) 0.1591(2) 0.0327(9) Uani 1 1 d .
H21 H -0.4572 0.2685 0.2100 0.039 Uiso 1 1 calc R
C22 C -0.4479(7) 0.2189(5) 0.0863(3) 0.0429(11) Uani 1 1 d .
H22A H -0.5515 0.1581 0.1048 0.052 Uiso 1 1 calc R
H22B H -0.4811 0.3037 0.0529 0.052 Uiso 1 1 calc R
C23 C -0.3146(7) 0.1239(5) 0.0355(2) 0.0391(10) Uani 1 1 d .
H23A H -0.2475 0.1877 -0.0072 0.047 Uiso 1 1 calc R
H23B H -0.3729 0.0470 0.0091 0.047 Uiso 1 1 calc R
C24 C -0.1923(6) 0.0465(4) 0.0855(2) 0.0294(9) Uani 1 1 d .
H24 H -0.2255 -0.0468 0.1116 0.035 Uiso 1 1 calc R
C25 C -0.0338(6) 0.1059(5) 0.0950(2) 0.0328(9) Uani 1 1 d .
H25 H 0.0365 0.0469 0.1244 0.039 Uiso 1 1 calc R
C26 C 0.0337(7) 0.2574(5) 0.0617(3) 0.0461(12) Uani 1 1 d .
H26A H 0.0736 0.2509 0.0030 0.055 Uiso 1 1 calc R
H26B H 0.1337 0.2831 0.0866 0.055 Uiso 1 1 calc R
C27 C -0.1024(7) 0.3825(5) 0.0773(3) 0.0421(11) Uani 1 1 d .
H27A H -0.0449 0.4794 0.0798 0.050 Uiso 1 1 calc R
H27B H -0.1676 0.3895 0.0322 0.050 Uiso 1 1 calc R
C28 C -0.2258(6) 0.3533(4) 0.1553(2) 0.0346(10) Uani 1 1 d .
H28 H -0.1949 0.3856 0.2039 0.042 Uiso 1 1 calc R

loop_
_atom_site_aniso_label
_atom_site_aniso_U_11
_atom_site_aniso_U_22
_atom_site_aniso_U_33
_atom_site_aniso_U_23
_atom_site_aniso_U_13
_atom_site_aniso_U_12
Ir1 0.02759(9) 0.02033(7) 0.01702(7) 0.00198(4) -0.00347(5) 0.00081(5)
N1 0.0276(19) 0.0183(13) 0.0187(13) 0.0035(10) -0.0040(12) 0.0013(11)
N2 0.0251(19) 0.0162(12) 0.0195(14) 0.0023(10) -0.0010(12) -0.0001(11)
N3 0.027(2) 0.0222(14) 0.0246(15) 0.0037(11) -0.0032(13) 0.0014(12)
N4 0.032(2) 0.0195(13) 0.0209(14) 0.0005(11) -0.0004(13) 0.0037(12)
N5 0.043(2) 0.0263(15) 0.0316(17) 0.0017(13) -0.0025(15) 0.0105(14)
C1 0.019(2) 0.0198(15) 0.0237(17) 0.0003(12) -0.0016(14) 0.0016(13)
C2 0.027(2) 0.0202(16) 0.0235(17) 0.0014(13) -0.0026(15) 0.0025(13)
C3 0.032(2) 0.0228(16) 0.0226(17) -0.0011(13) -0.0026(15) 0.0022(14)
C4 0.024(2) 0.0246(16) 0.0169(16) 0.0011(12) -0.0016(14) -0.0035(13)
C5 0.019(2) 0.0233(16) 0.0188(16) 0.0057(12) -0.0035(13) -0.0038(13)
C6 0.026(2) 0.0212(16) 0.0208(16) 0.0061(12) -0.0034(14) -0.0015(13)
C7 0.053(3) 0.0226(17) 0.0268(19) -0.0010(14) -0.0010(18) 0.0098(17)
C8 0.038(3) 0.0303(18) 0.0178(17) 0.0015(13) -0.0007(15) 0.0013(16)
C9 0.024(2) 0.0240(16) 0.0239(17) 0.0077(13) -0.0025(14) -0.0007(14)
C10 0.029(2) 0.0287(18) 0.0290(19) 0.0061(14) -0.0094(16) -0.0036(15)
C11 0.030(3) 0.045(2) 0.0272(19) 0.0080(16) -0.0104(17) -0.0032(17)
C12 0.035(3) 0.046(2) 0.035(2) 0.0223(18) -0.0086(18) 0.0009(18)
C13 0.043(3) 0.0260(18) 0.046(2) 0.0123(17) -0.008(2) -0.0025(17)
C14 0.040(3) 0.0255(18) 0.031(2) 0.0056(15) -0.0062(17) -0.0019(16)
C15 0.033(2) 0.0169(15) 0.0274(18) -0.0015(13) -0.0043(15) 0.0017(14)
C16 0.032(2) 0.0234(16) 0.0156(15) 0.0057(12) -0.0034(14) 0.0047(14)
C17 0.032(3) 0.038(2) 0.0270(19) -0.0011(15) -0.0039(16) 0.0003(16)
C18 0.039(3) 0.062(3) 0.036(2) 0.007(2) -0.011(2) -0.006(2)
C19 0.034(3) 0.067(3) 0.047(3) 0.013(2) -0.002(2) 0.016(2)
C20 0.049(3) 0.039(2) 0.046(3) 0.0051(19) 0.003(2) 0.020(2)
C21 0.039(3) 0.0322(19) 0.0278(19) 0.0044(15) -0.0090(17) 0.0083(17)
C22 0.050(3) 0.045(2) 0.037(2) 0.0013(18) -0.020(2) 0.007(2)
C23 0.055(3) 0.040(2) 0.0265(19) -0.0019(16) -0.019(2) 0.0028(19)
C24 0.040(3) 0.0262(17) 0.0221(17) 0.0006(14) -0.0053(16) 0.0031(16)
C25 0.036(3) 0.039(2) 0.0197(17) 0.0036(15) 0.0022(16) 0.0036(17)
C26 0.055(4) 0.048(2) 0.029(2) 0.0111(18) 0.008(2) -0.007(2)
C27 0.059(4) 0.037(2) 0.027(2) 0.0057(16) 0.001(2) -0.006(2)
C28 0.057(3) 0.0234(17) 0.0210(18) 0.0060(14) -0.0004(18) 0.0060(17)

loop_
_atom_type_symbol
_atom_type_description
_atom_type_scat_dispersion_real
_atom_type_scat_dispersion_imag
_atom_type_scat_source
C C 0.0033 0.0016 'International Tables Vol C Tables 4.2.6.8 and 6.1.1.4'
H H 0.0000 0.0000 'International Tables Vol C Tables 4.2.6.8 and 6.1.1.4'
N N 0.0061 0.0033 'International Tables Vol C Tables 4.2.6.8 and 6.1.1.4'
Ir Ir -1.4442 7.9887 'International Tables Vol C Tables 4.2.6.8 and 6.1.1.4'

loop_
_geom_angle_atom_site_label_1
_geom_angle_atom_site_label_2
_geom_angle_atom_site_label_3
_geom_angle
N4 Ir1 C25 93.11(14)
N4 Ir1 C24 94.41(13)
C25 Ir1 C24 38.61(17)
N4 Ir1 C21 155.55(15)
C25 Ir1 C21 97.48(16)
C24 Ir1 C21 80.66(15)
N4 Ir1 N1 80.61(11)
C25 Ir1 N1 153.85(15)
C24 Ir1 N1 166.06(14)
C21 Ir1 N1 98.46(13)
N4 Ir1 C28 165.87(16)
C25 Ir1 C28 81.07(15)
C24 Ir1 C28 89.05(14)
C21 Ir1 C28 38.58(18)
N1 Ir1 C28 98.94(12)
C2 N1 N2 112.8(3)
C2 N1 Ir1 140.3(2)
N2 N1 Ir1 106.87(19)
C1 N2 N1 121.5(3)
C1 N2 C5 108.9(3)
N1 N2 C5 129.5(3)
C1 N3 C6 107.0(3)
C1 N4 C15 115.0(3)
C1 N4 Ir1 113.4(2)
C15 N4 Ir1 131.4(2)
C20 N5 C16 117.6(4)
N3 C1 N4 132.0(3)
N3 C1 N2 110.5(3)
N4 C1 N2 117.5(3)
N1 C2 C3 121.9(3)
N1 C2 C7 120.6(3)
C3 C2 C7 117.5(3)
C4 C3 C2 124.3(3)
C3 C4 C5 116.4(3)
C3 C4 C8 119.8(3)
C5 C4 C8 123.8(3)
N2 C5 C6 103.4(3)
N2 C5 C4 114.8(3)
C6 C5 C4 141.6(3)
N3 C6 C5 110.2(3)
N3 C6 C9 119.3(3)
C5 C6 C9 130.6(3)
C10 C9 C14 118.2(3)
C10 C9 C6 123.2(3)
C14 C9 C6 118.5(3)
C9 C10 C11 120.8(3)
C12 C11 C10 120.4(4)
C11 C12 C13 119.4(4)
C12 C13 C14 120.7(4)
C13 C14 C9 120.5(4)
N4 C15 C16 116.6(3)
N5 C16 C17 121.7(4)
N5 C16 C15 113.3(3)
C17 C16 C15 125.0(3)
C18 C17 C16 119.7(4)
C17 C18 C19 118.8(5)
C20 C19 C18 118.1(5)
N5 C20 C19 124.2(4)
C28 C21 C22 123.8(4)
C28 C21 Ir1 71.4(2)
C22 C21 Ir1 111.4(3)
C23 C22 C21 113.0(4)
C22 C23 C24 111.8(3)
C25 C24 C23 123.6(4)
C25 C24 Ir1 70.3(2)
C23 C24 Ir1 114.6(3)
C24 C25 C26 125.0(4)
C24 C25 Ir1 71.1(2)
C26 C25 Ir1 111.2(3)
C25 C26 C27 112.5(4)
C28 C27 C26 111.4(3)
C21 C28 C27 123.1(4)
C21 C28 Ir1 70.0(2)
C27 C28 Ir1 113.5(3)

loop_
_geom_bond_atom_site_label_1
_geom_bond_atom_site_label_2
_geom_bond_distance
Ir1 N4 2.050(3)
Ir1 C25 2.117(4)
Ir1 C24 2.128(4)
Ir1 C21 2.142(4)
Ir1 N1 2.143(3)
Ir1 C28 2.161(4)
N1 C2 1.335(4)
N1 N2 1.393(4)
N2 C1 1.360(4)
N2 C5 1.414(4)
N3 C1 1.341(5)
N3 C6 1.378(5)
N4 C1 1.351(5)
N4 C15 1.463(4)
N5 C20 1.331(6)
N5 C16 1.352(5)
C2 C3 1.420(5)
C2 C7 1.500(5)
C3 C4 1.381(5)
C4 C5 1.418(5)
C4 C8 1.508(5)
C5 C6 1.414(5)
C6 C9 1.477(5)
C9 C10 1.392(5)
C9 C14 1.409(5)
C10 C11 1.400(5)
C11 C12 1.388(6)
C12 C13 1.385(6)
C13 C14 1.394(6)
C15 C16 1.510(6)
C16 C17 1.383(6)
C17 C18 1.376(7)
C18 C19 1.385(7)
C19 C20 1.372(8)
C21 C28 1.422(7)
C21 C22 1.520(6)
C22 C23 1.509(7)
C23 C24 1.532(6)
C24 C25 1.403(6)
C25 C26 1.519(6)
C26 C27 1.536(7)
C27 C28 1.518(6)

loop_
_geom_torsion_atom_site_label_1
_geom_torsion_atom_site_label_2
_geom_torsion_atom_site_label_3
_geom_torsion_atom_site_label_4
_geom_torsion
N4 Ir1 N1 C2 179.4(4)
C25 Ir1 N1 C2 101.6(5)
C24 Ir1 N1 C2 -110.6(6)
C21 Ir1 N1 C2 -25.3(4)
C28 Ir1 N1 C2 13.7(4)
N4 Ir1 N1 N2 -0.5(2)
C25 Ir1 N1 N2 -78.2(4)
C24 Ir1 N1 N2 69.5(6)
C21 Ir1 N1 N2 154.8(2)
C28 Ir1 N1 N2 -166.2(2)
C2 N1 N2 C1 -179.3(3)
Ir1 N1 N2 C1 0.7(4)
C2 N1 N2 C5 0.0(5)
Ir1 N1 N2 C5 179.9(3)
C25 Ir1 N4 C1 154.8(3)
C24 Ir1 N4 C1 -166.6(3)
C21 Ir1 N4 C1 -89.5(4)
N1 Ir1 N4 C1 0.3(3)
C28 Ir1 N4 C1 89.7(6)
C25 Ir1 N4 C15 -30.3(4)
C24 Ir1 N4 C15 8.3(4)
C21 Ir1 N4 C15 85.4(5)
N1 Ir1 N4 C15 175.2(4)
C28 Ir1 N4 C15 -95.4(6)
C6 N3 C1 N4 -180.0(4)
C6 N3 C1 N2 0.4(4)
C15 N4 C1 N3 4.5(6)
Ir1 N4 C1 N3 -179.7(3)
C15 N4 C1 N2 -175.8(3)
Ir1 N4 C1 N2 -0.1(4)
N1 N2 C1 N3 179.3(3)
C5 N2 C1 N3 -0.2(4)
N1 N2 C1 N4 -0.4(5)
C5 N2 C1 N4 -179.9(3)
N2 N1 C2 C3 -2.9(5)
Ir1 N1 C2 C3 177.2(3)
N2 N1 C2 C7 175.7(4)
Ir1 N1 C2 C7 -4.2(7)
N1 C2 C3 C4 1.9(6)
C7 C2 C3 C4 -176.7(4)
C2 C3 C4 C5 2.2(6)
C2 C3 C4 C8 -178.6(4)
C1 N2 C5 C6 -0.1(4)
N1 N2 C5 C6 -179.5(3)
C1 N2 C5 C4 -176.8(3)
N1 N2 C5 C4 3.8(5)
C3 C4 C5 N2 -4.5(5)
C8 C4 C5 N2 176.3(3)
C3 C4 C5 C6 -179.3(5)
C8 C4 C5 C6 1.4(8)
C1 N3 C6 C5 -0.5(4)
C1 N3 C6 C9 179.0(3)
N2 C5 C6 N3 0.4(4)
C4 C5 C6 N3 175.5(5)
N2 C5 C6 C9 -179.0(4)
C4 C5 C6 C9 -3.8(8)
N3 C6 C9 C10 146.5(4)
C5 C6 C9 C10 -34.2(7)
N3 C6 C9 C14 -30.1(6)
C5 C6 C9 C14 149.2(4)
C14 C9 C10 C11 -2.2(6)
C6 C9 C10 C11 -178.7(4)
C9 C10 C11 C12 1.5(7)
C10 C11 C12 C13 0.0(7)
C11 C12 C13 C14 -0.7(7)
C12 C13 C14 C9 -0.1(7)
C10 C9 C14 C13 1.5(6)
C6 C9 C14 C13 178.2(4)
C1 N4 C15 C16 -90.2(4)
Ir1 N4 C15 C16 94.9(4)
C20 N5 C16 C17 0.6(5)
C20 N5 C16 C15 -179.1(3)
N4 C15 C16 N5 -177.6(3)
N4 C15 C16 C17 2.8(5)
N5 C16 C17 C18 -0.5(6)
C15 C16 C17 C18 179.1(4)
C16 C17 C18 C19 -0.3(6)
C17 C18 C19 C20 0.9(7)
C16 N5 C20 C19 0.2(7)
C18 C19 C20 N5 -0.9(7)
N4 Ir1 C21 C28 179.7(3)
C25 Ir1 C21 C28 -65.4(2)
C24 Ir1 C21 C28 -100.3(2)
N1 Ir1 C21 C28 93.8(2)
N4 Ir1 C21 C22 -60.5(5)
C25 Ir1 C21 C22 54.4(4)
C24 Ir1 C21 C22 19.6(3)
N1 Ir1 C21 C22 -146.4(3)
C28 Ir1 C21 C22 119.9(4)
C28 C21 C22 C23 49.1(5)
Ir1 C21 C22 C23 -32.3(5)
C21 C22 C23 C24 28.9(6)
C22 C23 C24 C25 -94.0(5)
C22 C23 C24 Ir1 -12.2(5)
N4 Ir1 C24 C25 -89.5(2)
C21 Ir1 C24 C25 114.7(3)
N1 Ir1 C24 C25 -157.8(5)
C28 Ir1 C24 C25 76.8(3)
N4 Ir1 C24 C23 151.7(3)
C25 Ir1 C24 C23 -118.8(4)
C21 Ir1 C24 C23 -4.1(3)
N1 Ir1 C24 C23 83.3(6)
C28 Ir1 C24 C23 -42.0(3)
C23 C24 C25 C26 3.9(6)
Ir1 C24 C25 C26 -103.1(4)
C23 C24 C25 Ir1 107.0(3)
N4 Ir1 C25 C24 93.2(2)
C21 Ir1 C25 C24 -64.7(2)
N1 Ir1 C25 C24 168.1(2)
C28 Ir1 C25 C24 -99.8(3)
N4 Ir1 C25 C26 -145.7(3)
C24 Ir1 C25 C26 121.1(4)
C21 Ir1 C25 C26 56.4(4)
N1 Ir1 C25 C26 -70.8(5)
C28 Ir1 C25 C26 21.4(3)
C24 C25 C26 C27 45.9(6)
Ir1 C25 C26 C27 -35.4(5)
C25 C26 C27 C28 31.7(6)
C22 C21 C28 C27 1.9(6)
Ir1 C21 C28 C27 105.7(4)
C22 C21 C28 Ir1 -103.8(4)
C26 C27 C28 C21 -94.2(5)
C26 C27 C28 Ir1 -13.5(5)
N4 Ir1 C28 C21 -179.4(5)
C25 Ir1 C28 C21 114.1(3)
C24 Ir1 C28 C21 76.1(2)
N1 Ir1 C28 C21 -92.4(2)
N4 Ir1 C28 C27 62.2(7)
C25 Ir1 C28 C27 -4.3(4)
C24 Ir1 C28 C27 -42.2(4)
C21 Ir1 C28 C27 -118.4(4)
N1 Ir1 C28 C27 149.2(3)
